data_1533720
loop_
_publ_author_name
'Hay, W.J.'
'Nelmes, R.J.'

_publ_section_title
;
 Structural studies of Cs D2 As O4 in the paraelectric phase and the
 ferroelectric phase
;
_journal_name_full Ferroelectrics
_journal_page_first 599
_journal_page_last 600
_journal_volume 14
_journal_year 1976
_chemical_formula_sum 'As Cs0.5 D2 O4'
_chemical_name_systematic 'Cs D2 (As O4)'
_space_group_IT_number 122
_symmetry_space_group_name_Hall 'I -4 2bw'
_symmetry_space_group_name_H-M 'I -4 2 d'
_cell_angle_alpha 90
_cell_angle_beta 90
_cell_angle_gamma 90
_cell_formula_units_Z 4
_cell_length_a 7.99
_cell_length_b 7.99
_cell_length_c 7.88
_cell_volume 503.060
_citation_journal_id_ASTM FEROA8
_cod_data_source_file Hay_FEROA8_1976_320.cif
_cod_data_source_block As1Cs0.5D2O4
_cod_original_cell_volume 503.06
_cod_original_formula_sum 'As1 Cs0.5 D2 O4'
_cod_database_code 1533720

loop_
_symmetry_equiv_pos_as_xyz
x,y,z
y,-x,-z
-x,-y,z
-y,x,-z
x,-y+1/2,-z+1/4
-y+1/2,-x,z+3/4
-x,y+1/2,-z+1/4
y+1/2,x,z+3/4
x+1/2,y+1/2,z+1/2
y+1/2,-x+1/2,-z+1/2
-x+1/2,-y+1/2,z+1/2
-y+1/2,x+1/2,-z+1/2
x+1/2,-y+1,-z+3/4
-y+1,-x+1/2,z+5/4
-x+1/2,y+1,-z+3/4
y+1,x+1/2,z+5/4

loop_
_atom_site_label
_atom_site_type_symbol
_atom_site_fract_x
_atom_site_fract_y
_atom_site_fract_z
_atom_site_occupancy
_atom_site_U_iso_or_equiv
Cs1 Cs+1 0 0 0.5006 0.5 0.0
O1 O-2 0.1457 0.0916 0.1236 1 0.0
D1 D+1 0.1383 0.2195 0.1173 0.5 0.0
As1 As+5 0 0 0 1 0.0
